data_7720821
loop_
_publ_author_name
'Zhu, Jie-Yu'
'Zhang, Cheng-Fang'
'Zhu, Runtian'
'Cao, Qing-Ling'
'Zhong, Wen-He'
'Zhao, Jia-Jia'
'Chen, Li-Zhuang'

_publ_section_title
;
 Organic-inorganic hybrid materials with high phase transition
 temperatures regulated by halogen substitution.
;
_journal_issue 17
_journal_name_full 'Dalton transactions (Cambridge, England : 2003)'
_journal_page_first 6897
_journal_page_last 6903
_journal_paper_doi 10.1039/d6dt00077k
_journal_volume 55
_journal_year 2026
_chemical_formula_moiety '0.22(Br4 Cd), 0.44(C6 H14 N O)'
_chemical_formula_sum 'C2.67 H6.22 Br0.89 Cd0.22 N0.44 O0.44'
_chemical_formula_weight 147.65
_space_group_crystal_system monoclinic
_space_group_IT_number 15
_space_group_name_Hall '-C 2yc'
_space_group_name_H-M_alt 'C 1 2/c 1'
_atom_sites_solution_hydrogens geom
_atom_sites_solution_primary iterative
_atom_sites_solution_secondary difmap
_audit_creation_date 2023-03-30
_audit_creation_method
;
Olex2 1.2
(compiled 2018.05.29 svn.r3508 for OlexSys, GUI svn.r5506)
;
_audit_update_record
;
2025-06-03 deposited with the CCDC.	2026-04-06 downloaded from the CCDC.
;
_cell_angle_alpha 90.00
_cell_angle_beta 95.053(5)
_cell_angle_gamma 90.00
_cell_formula_units_Z 18
_cell_length_a 13.1657(11)
_cell_length_b 9.8111(9)
_cell_length_c 16.6682(12)
_cell_measurement_reflns_used 1767
_cell_measurement_temperature 296(2)
_cell_measurement_theta_max 24.649
_cell_measurement_theta_min 2.454
_cell_volume 2144.7(3)
_computing_cell_refinement 'SAINT V8.18C (?, 2016)'
_computing_data_reduction 'SAINT V8.18C (?, 2016)'
_computing_molecular_graphics 'Olex2 (Dolomanov et al., 2009)'
_computing_publication_material 'Olex2 (Dolomanov et al., 2009)'
_computing_structure_refinement 'XL (Sheldrick, 2008)'
_computing_structure_solution 'olex2.solve (Bourhis et al., 2015)'
_diffrn_ambient_temperature 296.15
_diffrn_measured_fraction_theta_full 0.994
_diffrn_measured_fraction_theta_max 0.994
_diffrn_measurement_device_type 'CCD area detector'
_diffrn_measurement_method 'phi and omega scans'
_diffrn_radiation_monochromator graphite
_diffrn_radiation_type MoK\a
_diffrn_radiation_wavelength 0.71073
_diffrn_reflns_av_R_equivalents 0.0190
_diffrn_reflns_av_unetI/netI 0.0355
_diffrn_reflns_limit_h_max 13
_diffrn_reflns_limit_h_min -17
_diffrn_reflns_limit_k_max 10
_diffrn_reflns_limit_k_min -12
_diffrn_reflns_limit_l_max 21
_diffrn_reflns_limit_l_min -18
_diffrn_reflns_number 4832
_diffrn_reflns_theta_full 27.44
_diffrn_reflns_theta_max 27.44
_diffrn_reflns_theta_min 2.45
_diffrn_source 'fine-focus sealed tube'
_exptl_absorpt_coefficient_mu 8.475
_exptl_absorpt_correction_T_max 0.4558
_exptl_absorpt_correction_T_min 0.4054
_exptl_absorpt_correction_type none
_exptl_crystal_colour 'clear yellowish yellow'
_exptl_crystal_colour_lustre clear
_exptl_crystal_colour_modifier yellowish
_exptl_crystal_colour_primary yellow
_exptl_crystal_density_diffrn 2.058
_exptl_crystal_density_method 'not measured'
_exptl_crystal_description block
_exptl_crystal_F_000 1272
_exptl_crystal_size_max 0.13
_exptl_crystal_size_mid 0.12
_exptl_crystal_size_min 0.11
_refine_diff_density_max 0.564
_refine_diff_density_min -0.590
_refine_diff_density_rms 0.083
_refine_ls_extinction_method none
_refine_ls_goodness_of_fit_ref 1.018
_refine_ls_hydrogen_treatment constr
_refine_ls_matrix_type full
_refine_ls_number_parameters 97
_refine_ls_number_reflns 2441
_refine_ls_number_restraints 0
_refine_ls_restrained_S_all 1.018
_refine_ls_R_factor_all 0.0568
_refine_ls_R_factor_gt 0.0320
_refine_ls_shift/su_max 0.001
_refine_ls_shift/su_mean 0.000
_refine_ls_structure_factor_coef Fsqd
_refine_ls_weighting_details 'calc w=1/[\s^2^(Fo^2^)+(0.0296P)^2^+0.6044P] where P=(Fo^2^+2Fc^2^)/3'
_refine_ls_weighting_scheme calc
_refine_ls_wR_factor_gt 0.0623
_refine_ls_wR_factor_ref 0.0685
_reflns_number_gt 1709
_reflns_number_total 2441
_reflns_threshold_expression >2sigma(I)
_cod_data_source_file d6dt00077k2.cif
_cod_data_source_block o1
_cod_depositor_comments 'Adding full bibliography for 7720821--7720823.cif.'
_cod_database_code 7720821
_olex2_refinement_description
;
1. Fixed Uiso
 At 1.2 times of:
  All C(H,H) groups, All N(H) groups
 At 1.5 times of:
  All C(H,H,H) groups
2.a Ternary CH refined with riding coordinates:
 N8(H8)
2.b Secondary CH2 refined with riding coordinates:
 C1(H1A,H1B), C11(H11A,H11B), C12(H12A,H12B), C18(H18A,H18B), C23(H23A,H23B)
2.c Idealised Me refined as rotating group:
 C4(H4A,H4B,H4C)
;
_olex2_submission_special_instructions 'No special instructions were received'

loop_
_space_group_symop_id
_space_group_symop_operation_xyz
1 'x, y, z'
2 '-x, y, -z+1/2'
3 'x+1/2, y+1/2, z'
4 '-x+1/2, y+1/2, -z+1/2'
5 '-x, -y, -z'
6 'x, -y, z-1/2'
7 '-x+1/2, -y+1/2, -z'
8 'x+1/2, -y+1/2, z-1/2'

loop_
_atom_site_label
_atom_site_type_symbol
_atom_site_fract_x
_atom_site_fract_y
_atom_site_fract_z
_atom_site_U_iso_or_equiv
_atom_site_adp_type
_atom_site_occupancy
_atom_site_calc_flag
_atom_site_disorder_assembly
_atom_site_disorder_group
_atom_site_site_symmetry_order
_atom_site_refinement_flags_posn
_atom_site_refinement_flags_adp
_atom_site_refinement_flags_occupancy
Cd1 Cd 0.0000 0.16590(4) 0.7500 0.05393(14) Uani 1 d . . 2 S T P
Br2 Br 0.13470(3) 0.00992(4) 0.69246(2) 0.06083(14) Uani 1 d . . 1 . . .
Br3 Br -0.09732(4) 0.29847(5) 0.63502(3) 0.08231(18) Uani 1 d . . 1 . . .
C1 C -0.2608(3) -0.1558(4) 0.6321(2) 0.0606(10) Uani 1 d . . 1 . . .
H1A H -0.3126 -0.2020 0.5971 0.073 Uiso 1 calc . . 1 R . .
H1B H -0.2836 -0.1531 0.6858 0.073 Uiso 1 calc . . 1 R . .
O5 O -0.1247(2) -0.2367(3) 0.55717(13) 0.0640(7) Uani 1 d . . 1 . . .
N8 N -0.2484(3) -0.0151(3) 0.60281(19) 0.0615(9) Uani 1 d . . 1 . . .
H8 H -0.2059 0.0293 0.6401 0.074 Uiso 1 calc . . 1 R . .
C11 C -0.1972(4) -0.0181(4) 0.5252(2) 0.0784(14) Uani 1 d . . 1 . . .
H11A H -0.2442 -0.0541 0.4823 0.094 Uiso 1 calc . . 1 R . .
H11B H -0.1789 0.0739 0.5106 0.094 Uiso 1 calc . . 1 R . .
C12 C -0.1637(3) -0.2335(4) 0.6339(2) 0.0646(11) Uani 1 d . . 1 . . .
H12A H -0.1137 -0.1919 0.6726 0.078 Uiso 1 calc . . 1 R . .
H12B H -0.1752 -0.3261 0.6515 0.078 Uiso 1 calc . . 1 R . .
C18 C -0.1048(4) -0.1037(5) 0.5341(2) 0.0737(12) Uani 1 d . . 1 . . .
H18A H -0.0741 -0.1055 0.4834 0.088 Uiso 1 calc . . 1 R . .
H18B H -0.0560 -0.0629 0.5741 0.088 Uiso 1 calc . . 1 R . .
C23 C -0.3451(4) 0.0663(7) 0.5908(3) 0.1067(18) Uani 1 d . . 1 . . .
H23A H -0.3316 0.1494 0.5621 0.128 Uiso 1 calc . . 1 R . .
H23B H -0.3952 0.0143 0.5574 0.128 Uiso 1 calc . . 1 R . .
C4 C -0.3874(4) 0.1014(7) 0.6637(4) 0.123(2) Uani 1 d . . 1 . . .
H4A H -0.4439 0.1621 0.6521 0.185 Uiso 1 calc . . 1 GR . .
H4B H -0.3363 0.1454 0.6994 0.185 Uiso 1 calc . . 1 GR . .
H4C H -0.4103 0.0203 0.6888 0.185 Uiso 1 calc . . 1 GR . .

loop_
_atom_site_aniso_label
_atom_site_aniso_U_11
_atom_site_aniso_U_22
_atom_site_aniso_U_33
_atom_site_aniso_U_23
_atom_site_aniso_U_13
_atom_site_aniso_U_12
Cd1 0.0488(2) 0.0661(3) 0.0456(2) 0.000 -0.00316(16) 0.000
Br2 0.0589(3) 0.0700(3) 0.0542(2) 0.00907(18) 0.00810(17) 0.0122(2)
Br3 0.0868(4) 0.0838(3) 0.0712(3) 0.0141(2) -0.0218(2) 0.0138(3)
C1 0.061(3) 0.076(3) 0.045(2) -0.0046(19) 0.0099(17) -0.018(2)
O5 0.0688(18) 0.0752(19) 0.0495(15) -0.0122(13) 0.0133(13) -0.0150(15)
N8 0.059(2) 0.062(2) 0.0621(19) -0.0122(16) -0.0052(16) -0.0081(17)
C11 0.118(4) 0.067(3) 0.050(2) 0.005(2) 0.011(2) -0.028(3)
C12 0.078(3) 0.073(3) 0.043(2) 0.0007(19) 0.0075(19) -0.002(2)
C18 0.077(3) 0.095(3) 0.051(2) -0.012(2) 0.017(2) -0.030(3)
C23 0.104(4) 0.124(5) 0.088(4) -0.011(3) -0.017(3) 0.016(4)
C4 0.086(4) 0.148(6) 0.131(5) -0.033(4) -0.015(4) 0.015(4)

loop_
_atom_type_symbol
_atom_type_description
_atom_type_scat_dispersion_real
_atom_type_scat_dispersion_imag
_atom_type_scat_source
C C 0.0033 0.0016 'International Tables Vol C Tables 4.2.6.8 and 6.1.1.4'
H H 0.0000 0.0000 'International Tables Vol C Tables 4.2.6.8 and 6.1.1.4'
Br Br -0.2901 2.4595 'International Tables Vol C Tables 4.2.6.8 and 6.1.1.4'
Cd Cd -0.8075 1.2024 'International Tables Vol C Tables 4.2.6.8 and 6.1.1.4'
N N 0.0061 0.0033 'International Tables Vol C Tables 4.2.6.8 and 6.1.1.4'
O O 0.0106 0.0060 'International Tables Vol C Tables 4.2.6.8 and 6.1.1.4'

loop_
_geom_angle_atom_site_label_1
_geom_angle_atom_site_label_2
_geom_angle_atom_site_label_3
_geom_angle
_geom_angle_site_symmetry_1
_geom_angle_site_symmetry_3
_geom_angle_publ_flag
Br2 Cd1 Br2 107.55(2) . 2_556 ?
Br3 Cd1 Br2 105.257(16) 2_556 . ?
Br3 Cd1 Br2 109.657(15) 2_556 2_556 ?
Br3 Cd1 Br2 105.257(16) . 2_556 ?
Br3 Cd1 Br2 109.657(15) . . ?
Br3 Cd1 Br3 119.03(3) 2_556 . ?
N8 C1 C12 111.5(3) . . ?
C18 O5 C12 108.6(3) . . ?
C1 N8 C11 109.5(3) . . ?
C1 N8 C23 115.1(4) . . ?
C23 N8 C11 109.5(4) . . ?
C18 C11 N8 110.5(3) . . ?
O5 C12 C1 111.8(3) . . ?
O5 C18 C11 112.9(4) . . ?
C4 C23 N8 114.0(4) . . ?

loop_
_geom_bond_atom_site_label_1
_geom_bond_atom_site_label_2
_geom_bond_distance
_geom_bond_site_symmetry_2
_geom_bond_publ_flag
Cd1 Br2 2.5896(5) 2_556 ?
Cd1 Br2 2.5896(5) . ?
Cd1 Br3 2.5640(4) 2_556 ?
Cd1 Br3 2.5640(4) . ?
C1 N8 1.478(5) . ?
C1 C12 1.487(5) . ?
O5 C12 1.420(4) . ?
O5 C18 1.392(5) . ?
N8 C11 1.511(5) . ?
N8 C23 1.502(6) . ?
C11 C18 1.474(6) . ?
C23 C4 1.422(7) . ?
